data_7036215
loop_
_publ_author_name
'Gorczy\'nski, Adam'
'Kubicki, Maciej'
'Pinkowicz, Dawid'
'Pe\/lka, Robert'
'Patroniak, Violetta'
'Podgajny, Robert'

_publ_section_title
;
 The first example of erbium triple-stranded helicates displaying SMM
 behaviour.
;
_journal_issue 38
_journal_name_full 'Dalton transactions (Cambridge, England : 2003)'
_journal_page_first 16833
_journal_page_last 16839
_journal_paper_doi 10.1039/c5dt02554k
_journal_volume 44
_journal_year 2015
_chemical_formula_moiety 'C84 H87 Dy2 N24 O3, 3(N O3)'
_chemical_formula_sum 'C84 H87 Dy2 N27 O12'
_chemical_formula_weight 1991.80
_space_group_crystal_system trigonal
_space_group_IT_number 167
_space_group_name_Hall '-R 3 2"c'
_space_group_name_H-M_alt 'R -3 c :H'
_symmetry_space_group_name_Hall '-R 3 2"c'
_symmetry_space_group_name_H-M 'R -3 c :H'
_atom_sites_solution_hydrogens geom
_audit_creation_method SHELXL-2014/7
_audit_update_record
;
2015-07-22 deposited with the CCDC.
2015-08-19 downloaded from the CCDC.
;
_cell_angle_alpha 90
_cell_angle_beta 90
_cell_angle_gamma 120
_cell_formula_units_Z 12
_cell_length_a 26.1377(11)
_cell_length_b 26.1377(11)
_cell_length_c 47.2565(16)
_cell_measurement_reflns_used 5316
_cell_measurement_temperature 100(1)
_cell_measurement_theta_max 27.8620
_cell_measurement_theta_min 3.1140
_cell_volume 27959.3(19)
_computing_cell_refinement 'CrysAlis Pro (Agilent Technologies (2011))'
_computing_data_collection 'CrysAlis Pro (Agilent Technologies (2011))'
_computing_data_reduction 'CrysAlis Pro (Agilent Technologies (2011))'
_computing_molecular_graphics 'Mercury (MacRae et al., 2009)'
_computing_publication_material 'SHELXL-2014/7 (Sheldrick, 2014)'
_computing_structure_refinement 'SHELXL-2014/7 (Sheldrick, 2014)'
_computing_structure_solution 'SIR92 (Altomare et al., 1993)'
_diffrn_ambient_temperature 100(1)
_diffrn_detector 'CCD plate'
_diffrn_detector_area_resol_mean 16.1544
_diffrn_detector_type Eos
_diffrn_measured_fraction_theta_full 0.997
_diffrn_measured_fraction_theta_max 0.997
_diffrn_measurement_device 'four-circle diffractometer'
_diffrn_measurement_device_type 'Xcalibur, Eos'
_diffrn_measurement_method \w-scan
_diffrn_radiation_monochromator graphite
_diffrn_radiation_type 'Mo K\a'
_diffrn_radiation_wavelength 0.71073
_diffrn_reflns_av_R_equivalents 0.0589
_diffrn_reflns_av_unetI/netI 0.0714
_diffrn_reflns_laue_measured_fraction_full 0.997
_diffrn_reflns_laue_measured_fraction_max 0.997
_diffrn_reflns_limit_h_max 23
_diffrn_reflns_limit_h_min -26
_diffrn_reflns_limit_k_max 31
_diffrn_reflns_limit_k_min -21
_diffrn_reflns_limit_l_max 53
_diffrn_reflns_limit_l_min -56
_diffrn_reflns_number 17460
_diffrn_reflns_point_group_measured_fraction_full 0.997
_diffrn_reflns_point_group_measured_fraction_max 0.997
_diffrn_reflns_theta_full 25.000
_diffrn_reflns_theta_max 25.000
_diffrn_reflns_theta_min 3.020
_exptl_absorpt_coefficient_mu 1.663
_exptl_absorpt_correction_T_max 1.00000
_exptl_absorpt_correction_T_min 0.38045
_exptl_absorpt_correction_type multi-scan
_exptl_absorpt_process_details
;
CrysAlisPro, Agilent Technologies,
Version 1.171.37.34 (release 22-05-2014 CrysAlis171 .NET)
(compiled May 22 2014,16:03:01)
Empirical absorption correction using spherical harmonics,
 implemented in SCALE3 ABSPACK scaling algorithm.
;
_exptl_crystal_colour pale-green
_exptl_crystal_density_diffrn 1.420
_exptl_crystal_description prism
_exptl_crystal_F_000 12096
_exptl_crystal_size_max 0.2
_exptl_crystal_size_mid 0.07
_exptl_crystal_size_min 0.07
_refine_diff_density_max 1.564
_refine_diff_density_min -1.017
_refine_diff_density_rms 0.105
_refine_ls_extinction_method none
_refine_ls_goodness_of_fit_ref 1.018
_refine_ls_hydrogen_treatment constr
_refine_ls_matrix_type full
_refine_ls_number_parameters 381
_refine_ls_number_reflns 5460
_refine_ls_number_restraints 0
_refine_ls_restrained_S_all 1.018
_refine_ls_R_factor_all 0.0892
_refine_ls_R_factor_gt 0.0420
_refine_ls_shift/su_max 0.000
_refine_ls_shift/su_mean 0.000
_refine_ls_structure_factor_coef Fsqd
_refine_ls_weighting_details 'w=1/[\s^2^(Fo^2^)+(0.0410P)^2^] where P=(Fo^2^+2Fc^2^)/3'
_refine_ls_weighting_scheme calc
_refine_ls_wR_factor_gt 0.0956
_refine_ls_wR_factor_ref 0.1064
_reflns_Friedel_coverage 0.000
_reflns_number_gt 3178
_reflns_number_total 5460
_reflns_threshold_expression 'I > 2\s(I)'
_cod_data_source_file c5dt02554k3.cif
_cod_data_source_block 2
_cod_depositor_comments 'Adding full bibliography for 7036214--7036219.cif.'
_cod_original_cell_volume 27959(3)
_cod_database_code 7036215
_shelx_shelxl_version_number 2014/7
_shelx_space_group_comment
;
The symmetry employed for this shelxl refinement is uniquely defined
by the following loop, which should always be used as a source of
symmetry information in preference to the above space-group names.
They are only intended as comments.
;

loop_
_space_group_symop_operation_xyz
'x, y, z'
'-y, x-y, z'
'-x+y, -x, z'
'y, x, -z+1/2'
'x-y, -y, -z+1/2'
'-x, -x+y, -z+1/2'
'x+2/3, y+1/3, z+1/3'
'-y+2/3, x-y+1/3, z+1/3'
'-x+y+2/3, -x+1/3, z+1/3'
'y+2/3, x+1/3, -z+5/6'
'x-y+2/3, -y+1/3, -z+5/6'
'-x+2/3, -x+y+1/3, -z+5/6'
'x+1/3, y+2/3, z+2/3'
'-y+1/3, x-y+2/3, z+2/3'
'-x+y+1/3, -x+2/3, z+2/3'
'y+1/3, x+2/3, -z+7/6'
'x-y+1/3, -y+2/3, -z+7/6'
'-x+1/3, -x+y+2/3, -z+7/6'
'-x, -y, -z'
'y, -x+y, -z'
'x-y, x, -z'
'-y, -x, z-1/2'
'-x+y, y, z-1/2'
'x, x-y, z-1/2'
'-x+2/3, -y+1/3, -z+1/3'
'y+2/3, -x+y+1/3, -z+1/3'
'x-y+2/3, x+1/3, -z+1/3'
'-y+2/3, -x+1/3, z-1/6'
'-x+y+2/3, y+1/3, z-1/6'
'x+2/3, x-y+1/3, z-1/6'
'-x+1/3, -y+2/3, -z+2/3'
'y+1/3, -x+y+2/3, -z+2/3'
'x-y+1/3, x+2/3, -z+2/3'
'-y+1/3, -x+2/3, z+1/6'
'-x+y+1/3, y+2/3, z+1/6'
'x+1/3, x-y+2/3, z+1/6'

loop_
_atom_site_label
_atom_site_type_symbol
_atom_site_fract_x
_atom_site_fract_y
_atom_site_fract_z
_atom_site_U_iso_or_equiv
_atom_site_adp_type
_atom_site_occupancy
_atom_site_site_symmetry_order
_atom_site_calc_flag
_atom_site_refinement_flags_posn
_atom_site_refinement_flags_adp
_atom_site_refinement_flags_occupancy
Dy1 Dy 0.3333 0.6667 0.07534(2) 0.01877(13) Uani 1 3 d S T P
Dy2 Dy 0.3333 0.6667 0.00075(2) 0.01730(13) Uani 1 3 d S T P
N1 N 0.24425(19) 0.61105(18) 0.10556(9) 0.0239(11) Uani 1 1 d . . .
C2 C 0.1956(3) 0.6129(3) 0.09831(12) 0.0269(14) Uani 1 1 d . . .
N3 N 0.14512(19) 0.56595(19) 0.10761(9) 0.0244(11) Uani 1 1 d . . .
H3 H 0.1090 0.5592 0.1048 0.029 Uiso 1 1 calc R U .
C4 C 0.1610(3) 0.5303(2) 0.12249(11) 0.0252(14) Uani 1 1 d . . .
C5 C 0.1271(3) 0.4768(3) 0.13656(12) 0.0319(15) Uani 1 1 d . . .
H5 H 0.0852 0.4576 0.1368 0.038 Uiso 1 1 calc R U .
C6 C 0.1567(3) 0.4534(3) 0.14983(12) 0.0353(16) Uani 1 1 d . . .
H6 H 0.1350 0.4165 0.1592 0.042 Uiso 1 1 calc R U .
C7 C 0.2192(3) 0.4824(3) 0.15005(11) 0.0344(16) Uani 1 1 d . . .
H7 H 0.2386 0.4653 0.1600 0.041 Uiso 1 1 calc R U .
C8 C 0.2524(3) 0.5356(3) 0.13593(11) 0.0296(15) Uani 1 1 d . . .
H8 H 0.2944 0.5556 0.1362 0.036 Uiso 1 1 calc R U .
C9 C 0.2225(3) 0.5585(3) 0.12146(11) 0.0291(15) Uani 1 1 d . . .
N10 N 0.1963(2) 0.6573(2) 0.08310(10) 0.0286(12) Uani 1 1 d . . .
C10A C 0.1452(3) 0.6649(3) 0.08097(17) 0.072(3) Uani 1 1 d . . .
H10A H 0.1094 0.6274 0.0852 0.108 Uiso 1 1 calc R U .
H10B H 0.1426 0.6775 0.0617 0.108 Uiso 1 1 calc R U .
H10C H 0.1491 0.6950 0.0945 0.108 Uiso 1 1 calc R U .
N11 N 0.25197(19) 0.6993(2) 0.07332(9) 0.0233(11) Uani 1 1 d . . .
C12 C 0.2578(3) 0.7488(2) 0.06507(10) 0.0250(13) Uani 1 1 d . . .
H12 H 0.2255 0.7553 0.0678 0.030 Uiso 1 1 calc R U .
C13 C 0.3107(2) 0.7949(2) 0.05198(11) 0.0211(13) Uani 1 1 d . . .
C14 C 0.3509(2) 0.7826(2) 0.03789(10) 0.0177(12) Uani 1 1 d . . .
O14 O 0.34232(15) 0.72852(16) 0.03787(7) 0.0210(9) Uani 1 1 d . . .
C15 C 0.4004(2) 0.8286(2) 0.02464(11) 0.0213(14) Uani 1 1 d . . .
C16 C 0.4090(2) 0.8857(2) 0.02548(10) 0.0226(13) Uani 1 1 d . . .
H16 H 0.4432 0.9167 0.0168 0.027 Uiso 1 1 calc R U .
C17 C 0.3696(2) 0.8993(2) 0.03848(11) 0.0242(13) Uani 1 1 d . . .
C17A C 0.3805(3) 0.9626(2) 0.04014(12) 0.0300(15) Uani 1 1 d . . .
C17B C 0.3993(3) 0.9843(3) 0.07060(12) 0.0394(17) Uani 1 1 d . . .
H17A H 0.4077 1.0251 0.0722 0.059 Uiso 1 1 calc R U .
H17B H 0.4349 0.9825 0.0754 0.059 Uiso 1 1 calc R U .
H17C H 0.3674 0.9591 0.0836 0.059 Uiso 1 1 calc R U .
C17C C 0.3238(3) 0.9644(3) 0.03360(14) 0.0480(19) Uani 1 1 d . . .
H17D H 0.3316 1.0050 0.0354 0.072 Uiso 1 1 calc R U .
H17E H 0.2928 0.9389 0.0470 0.072 Uiso 1 1 calc R U .
H17F H 0.3109 0.9503 0.0143 0.072 Uiso 1 1 calc R U .
C17D C 0.4290(3) 1.0042(2) 0.01982(13) 0.0461(19) Uani 1 1 d . . .
H17G H 0.4190 0.9884 0.0006 0.069 Uiso 1 1 calc R U .
H17H H 0.4667 1.0077 0.0254 0.069 Uiso 1 1 calc R U .
H17I H 0.4323 1.0432 0.0204 0.069 Uiso 1 1 calc R U .
C18 C 0.3205(2) 0.8527(2) 0.05117(11) 0.0265(14) Uani 1 1 d . . .
H18 H 0.2922 0.8603 0.0597 0.032 Uiso 1 1 calc R U .
C19 C 0.4450(2) 0.8194(2) 0.01135(11) 0.0261(14) Uani 1 1 d . . .
H19 H 0.4832 0.8528 0.0087 0.031 Uiso 1 1 calc R U .
N20 N 0.43615(19) 0.7687(2) 0.00289(9) 0.0217(11) Uani 1 1 d . . .
N21 N 0.4847(2) 0.7665(2) -0.00725(10) 0.0263(12) Uani 1 1 d . . .
C21A C 0.5442(2) 0.8185(3) -0.00654(14) 0.0476(19) Uani 1 1 d . . .
H21A H 0.5733 0.8067 -0.0114 0.071 Uiso 1 1 calc R U .
H21B H 0.5524 0.8357 0.0125 0.071 Uiso 1 1 calc R U .
H21C H 0.5467 0.8477 -0.0203 0.071 Uiso 1 1 calc R U .
N22 N 0.41731(19) 0.67551(19) -0.02882(8) 0.0221(11) Uani 1 1 d . . .
C23 C 0.4718(3) 0.7165(2) -0.02161(11) 0.0235(14) Uani 1 1 d . . .
N24 N 0.5138(2) 0.7051(2) -0.02999(9) 0.0275(12) Uani 1 1 d . . .
H24 H 0.5521 0.7274 -0.0271 0.033 Uiso 1 1 calc R U .
C25 C 0.4859(2) 0.6514(2) -0.04411(11) 0.0209(13) Uani 1 1 d . . .
C26 C 0.5082(2) 0.6188(2) -0.05645(11) 0.0257(14) Uani 1 1 d . . .
H26 H 0.5491 0.6312 -0.0558 0.031 Uiso 1 1 calc R U .
C27 C 0.4683(3) 0.5674(2) -0.06968(12) 0.0327(15) Uani 1 1 d . . .
H27 H 0.4816 0.5437 -0.0787 0.039 Uiso 1 1 calc R U .
C28 C 0.4086(3) 0.5498(3) -0.07006(12) 0.0325(15) Uani 1 1 d . . .
H28 H 0.3819 0.5138 -0.0792 0.039 Uiso 1 1 calc R U .
C29 C 0.3867(3) 0.5831(3) -0.05744(11) 0.0311(15) Uani 1 1 d . . .
H29 H 0.3459 0.5712 -0.0583 0.037 Uiso 1 1 calc R U .
C30 C 0.4260(2) 0.6332(3) -0.04393(11) 0.0245(14) Uani 1 1 d . . .
N1A N 0.4680(3) 0.4715(3) 0.12799(12) 0.0419(15) Uani 1 1 d . . .
O1A O 0.5119(2) 0.5166(2) 0.13331(13) 0.084(2) Uani 1 1 d . . .
O2A O 0.4554(2) 0.4246(2) 0.14067(9) 0.0540(13) Uani 1 1 d . . .
O3A O 0.4349(2) 0.4722(2) 0.10998(11) 0.0747(18) Uani 1 1 d . . .

loop_
_atom_site_aniso_label
_atom_site_aniso_U_11
_atom_site_aniso_U_22
_atom_site_aniso_U_33
_atom_site_aniso_U_23
_atom_site_aniso_U_13
_atom_site_aniso_U_12
Dy1 0.01590(17) 0.01590(17) 0.0245(2) 0.000 0.000 0.00795(8)
Dy2 0.01387(16) 0.01387(16) 0.0242(2) 0.000 0.000 0.00694(8)
N1 0.024(3) 0.017(3) 0.028(2) 0.006(2) 0.006(2) 0.008(2)
C2 0.023(4) 0.031(4) 0.031(3) -0.005(3) 0.001(3) 0.017(3)
N3 0.015(2) 0.025(3) 0.032(2) 0.010(2) 0.006(2) 0.009(2)
C4 0.025(4) 0.019(3) 0.025(3) -0.003(3) 0.007(3) 0.006(3)
C5 0.027(4) 0.026(4) 0.037(4) 0.003(3) 0.004(3) 0.009(3)
C6 0.039(4) 0.025(4) 0.034(4) 0.008(3) 0.009(3) 0.010(3)
C7 0.044(4) 0.036(4) 0.026(3) 0.006(3) -0.005(3) 0.023(4)
C8 0.028(4) 0.031(4) 0.029(3) 0.002(3) 0.000(3) 0.013(3)
C9 0.035(4) 0.026(4) 0.027(3) -0.001(3) 0.005(3) 0.016(3)
N10 0.020(3) 0.027(3) 0.045(3) 0.012(2) 0.010(2) 0.016(2)
C10A 0.037(5) 0.059(5) 0.135(7) 0.056(5) 0.038(5) 0.035(4)
N11 0.021(3) 0.018(3) 0.031(3) 0.001(2) 0.003(2) 0.010(2)
C12 0.022(3) 0.027(4) 0.030(3) -0.002(3) 0.001(3) 0.015(3)
C13 0.021(3) 0.019(3) 0.024(3) 0.001(3) -0.001(3) 0.011(3)
C14 0.018(3) 0.017(3) 0.020(3) -0.002(2) -0.005(2) 0.010(3)
O14 0.022(2) 0.017(2) 0.026(2) 0.0005(17) -0.0016(17) 0.0119(18)
C15 0.023(3) 0.016(3) 0.026(3) 0.003(2) 0.003(2) 0.010(3)
C16 0.021(3) 0.016(3) 0.026(3) 0.002(3) 0.004(3) 0.006(3)
C17 0.026(3) 0.018(3) 0.027(3) -0.003(3) -0.006(3) 0.009(3)
C17A 0.031(4) 0.021(3) 0.038(4) 0.002(3) 0.005(3) 0.014(3)
C17B 0.044(4) 0.021(4) 0.050(4) -0.007(3) -0.002(3) 0.013(3)
C17C 0.047(5) 0.026(4) 0.078(5) -0.008(4) -0.013(4) 0.023(4)
C17D 0.065(5) 0.020(4) 0.057(4) 0.005(3) 0.012(4) 0.024(4)
C18 0.025(4) 0.031(4) 0.030(3) -0.003(3) 0.003(3) 0.019(3)
C19 0.019(3) 0.018(3) 0.035(3) 0.003(3) 0.005(3) 0.005(3)
N20 0.018(3) 0.019(3) 0.029(3) 0.002(2) 0.003(2) 0.009(2)
N21 0.015(3) 0.016(3) 0.045(3) -0.001(2) 0.009(2) 0.006(2)
C21A 0.020(4) 0.036(4) 0.079(5) -0.022(4) 0.011(3) 0.008(3)
N22 0.021(3) 0.018(3) 0.026(3) -0.004(2) 0.001(2) 0.008(2)
C23 0.022(3) 0.020(3) 0.024(3) -0.004(3) 0.000(3) 0.008(3)
N24 0.014(3) 0.024(3) 0.047(3) 0.004(2) 0.006(2) 0.011(2)
C25 0.023(3) 0.012(3) 0.026(3) 0.002(3) 0.005(3) 0.008(3)
C26 0.021(3) 0.020(3) 0.037(3) 0.005(3) 0.005(3) 0.011(3)
C27 0.040(4) 0.023(4) 0.040(4) -0.005(3) 0.006(3) 0.020(3)
C28 0.033(4) 0.023(4) 0.037(4) -0.006(3) -0.001(3) 0.011(3)
C29 0.032(4) 0.028(4) 0.033(3) -0.005(3) 0.000(3) 0.014(3)
C30 0.024(4) 0.027(4) 0.027(3) 0.002(3) 0.004(3) 0.017(3)
N1A 0.047(4) 0.045(4) 0.051(4) 0.012(3) 0.008(3) 0.036(4)
O1A 0.059(4) 0.057(4) 0.136(5) 0.025(4) -0.026(4) 0.030(3)
O2A 0.050(3) 0.057(3) 0.073(3) 0.018(3) 0.014(3) 0.040(3)
O3A 0.106(5) 0.071(4) 0.082(4) -0.019(3) -0.050(4) 0.070(4)

loop_
_atom_type_symbol
_atom_type_description
_atom_type_scat_dispersion_real
_atom_type_scat_dispersion_imag
_atom_type_scat_source
C C 0.0033 0.0016 'International Tables Vol C Tables 4.2.6.8 and 6.1.1.4'
H H 0.0000 0.0000 'International Tables Vol C Tables 4.2.6.8 and 6.1.1.4'
N N 0.0061 0.0033 'International Tables Vol C Tables 4.2.6.8 and 6.1.1.4'
O O 0.0106 0.0060 'International Tables Vol C Tables 4.2.6.8 and 6.1.1.4'
Dy Dy -0.1892 4.4098 'International Tables Vol C Tables 4.2.6.8 and 6.1.1.4'

loop_
_geom_angle_atom_site_label_1
_geom_angle_atom_site_label_2
_geom_angle_atom_site_label_3
_geom_angle
_geom_angle_site_symmetry_1
_geom_angle_site_symmetry_3
O14 Dy1 O14 68.47(13) 2_665 3_565
O14 Dy1 O14 68.47(13) 2_665 .
O14 Dy1 O14 68.47(13) 3_565 .
O14 Dy1 N1 85.44(13) 2_665 .
O14 Dy1 N1 143.77(13) 3_565 .
O14 Dy1 N1 125.60(13) . .
O14 Dy1 N1 143.77(13) 2_665 3_565
O14 Dy1 N1 125.60(13) 3_565 3_565
O14 Dy1 N1 85.45(13) . 3_565
N1 Dy1 N1 90.32(14) . 3_565
O14 Dy1 N1 125.60(13) 2_665 2_665
O14 Dy1 N1 85.44(13) 3_565 2_665
O14 Dy1 N1 143.77(13) . 2_665
N1 Dy1 N1 90.32(14) . 2_665
N1 Dy1 N1 90.32(14) 3_565 2_665
O14 Dy1 N11 74.55(12) 2_665 .
O14 Dy1 N11 127.95(13) 3_565 .
O14 Dy1 N11 64.49(13) . .
N1 Dy1 N11 62.81(14) . .
N1 Dy1 N11 71.58(13) 3_565 .
N1 Dy1 N11 146.60(14) 2_665 .
O14 Dy1 N11 127.95(13) 2_665 3_565
O14 Dy1 N11 64.50(13) 3_565 3_565
O14 Dy1 N11 74.56(12) . 3_565
N1 Dy1 N11 146.60(14) . 3_565
N1 Dy1 N11 62.81(14) 3_565 3_565
N1 Dy1 N11 71.58(13) 2_665 3_565
N11 Dy1 N11 119.873(12) . 3_565
O14 Dy1 N11 64.49(13) 2_665 2_665
O14 Dy1 N11 74.56(12) 3_565 2_665
O14 Dy1 N11 127.94(13) . 2_665
N1 Dy1 N11 71.57(13) . 2_665
N1 Dy1 N11 146.60(14) 3_565 2_665
N1 Dy1 N11 62.81(14) 2_665 2_665
N11 Dy1 N11 119.870(12) . 2_665
N11 Dy1 N11 119.872(12) 3_565 2_665
O14 Dy1 Dy2 40.51(8) 2_665 .
O14 Dy1 Dy2 40.51(8) 3_565 .
O14 Dy1 Dy2 40.51(8) . .
N1 Dy1 Dy2 125.03(10) . .
N1 Dy1 Dy2 125.04(10) 3_565 .
N1 Dy1 Dy2 125.04(10) 2_665 .
N11 Dy1 Dy2 87.94(9) . .
N11 Dy1 Dy2 87.94(9) 3_565 .
N11 Dy1 Dy2 87.94(9) 2_665 .
O14 Dy2 O14 68.89(13) . 2_665
O14 Dy2 O14 68.89(13) . 3_565
O14 Dy2 O14 68.89(13) 2_665 3_565
O14 Dy2 N22 83.83(13) . 2_665
O14 Dy2 N22 125.29(13) 2_665 2_665
O14 Dy2 N22 142.46(13) 3_565 2_665
O14 Dy2 N22 142.46(13) . 3_565
O14 Dy2 N22 83.84(13) 2_665 3_565
O14 Dy2 N22 125.29(13) 3_565 3_565
N22 Dy2 N22 92.08(13) 2_665 3_565
O14 Dy2 N22 125.29(13) . .
O14 Dy2 N22 142.46(13) 2_665 .
O14 Dy2 N22 83.84(13) 3_565 .
N22 Dy2 N22 92.08(13) 2_665 .
N22 Dy2 N22 92.08(13) 3_565 .
O14 Dy2 N20 128.22(12) . 3_565
O14 Dy2 N20 73.76(12) 2_665 3_565
O14 Dy2 N20 64.87(12) 3_565 3_565
N22 Dy2 N20 147.91(13) 2_665 3_565
N22 Dy2 N20 62.25(13) 3_565 3_565
N22 Dy2 N20 71.42(13) . 3_565
O14 Dy2 N20 64.87(12) . .
O14 Dy2 N20 128.22(12) 2_665 .
O14 Dy2 N20 73.75(12) 3_565 .
N22 Dy2 N20 71.42(13) 2_665 .
N22 Dy2 N20 147.91(13) 3_565 .
N22 Dy2 N20 62.25(13) . .
N20 Dy2 N20 119.859(12) 3_565 .
O14 Dy2 N20 73.75(12) . 2_665
O14 Dy2 N20 64.87(12) 2_665 2_665
O14 Dy2 N20 128.22(12) 3_565 2_665
N22 Dy2 N20 62.25(13) 2_665 2_665
N22 Dy2 N20 71.42(13) 3_565 2_665
N22 Dy2 N20 147.91(13) . 2_665
N20 Dy2 N20 119.859(12) 3_565 2_665
N20 Dy2 N20 119.858(12) . 2_665
O14 Dy2 Dy1 40.78(8) . .
O14 Dy2 Dy1 40.78(8) 2_665 .
O14 Dy2 Dy1 40.78(8) 3_565 .
N22 Dy2 Dy1 123.78(10) 2_665 .
N22 Dy2 Dy1 123.78(10) 3_565 .
N22 Dy2 Dy1 123.78(10) . .
N20 Dy2 Dy1 87.84(9) 3_565 .
N20 Dy2 Dy1 87.84(9) . .
N20 Dy2 Dy1 87.84(9) 2_665 .
C2 N1 C9 104.1(5) . .
C2 N1 Dy1 117.3(4) . .
C9 N1 Dy1 132.6(3) . .
N1 C2 N3 113.4(5) . .
N1 C2 N10 124.0(5) . .
N3 C2 N10 122.6(5) . .
C2 N3 C4 106.9(5) . .
C2 N3 H3 126.5 . .
C4 N3 H3 126.5 . .
N3 C4 C9 106.3(5) . .
N3 C4 C5 131.5(5) . .
C9 C4 C5 122.2(6) . .
C6 C5 C4 116.9(6) . .
C6 C5 H5 121.5 . .
C4 C5 H5 121.5 . .
C5 C6 C7 121.8(6) . .
C5 C6 H6 119.1 . .
C7 C6 H6 119.1 . .
C8 C7 C6 120.7(6) . .
C8 C7 H7 119.7 . .
C6 C7 H7 119.7 . .
C9 C8 C7 117.8(6) . .
C9 C8 H8 121.1 . .
C7 C8 H8 121.1 . .
C8 C9 C4 120.5(5) . .
C8 C9 N1 130.3(6) . .
C4 C9 N1 109.2(5) . .
C2 N10 N11 114.2(5) . .
C2 N10 C10A 122.4(5) . .
N11 N10 C10A 122.7(5) . .
N10 C10A H10A 109.5 . .
N10 C10A H10B 109.5 . .
H10A C10A H10B 109.5 . .
N10 C10A H10C 109.5 . .
H10A C10A H10C 109.5 . .
H10B C10A H10C 109.5 . .
C12 N11 N10 116.4(5) . .
C12 N11 Dy1 128.5(4) . .
N10 N11 Dy1 115.1(3) . .
N11 C12 C13 123.6(5) . .
N11 C12 H12 118.2 . .
C13 C12 H12 118.2 . .
C18 C13 C14 118.5(5) . .
C18 C13 C12 119.8(5) . .
C14 C13 C12 121.5(5) . .
O14 C14 C15 120.8(5) . .
O14 C14 C13 120.0(5) . .
C15 C14 C13 119.2(5) . .
C14 O14 Dy2 130.8(3) . .
C14 O14 Dy1 130.5(3) . .
Dy2 O14 Dy1 98.71(13) . .
C16 C15 C14 119.5(5) . .
C16 C15 C19 118.6(5) . .
C14 C15 C19 121.8(5) . .
C17 C16 C15 122.9(5) . .
C17 C16 H16 118.5 . .
C15 C16 H16 118.5 . .
C18 C17 C16 116.3(5) . .
C18 C17 C17A 121.2(5) . .
C16 C17 C17A 122.4(5) . .
C17D C17A C17 112.2(5) . .
C17D C17A C17B 109.2(5) . .
C17 C17A C17B 107.4(5) . .
C17D C17A C17C 108.7(5) . .
C17 C17A C17C 111.0(5) . .
C17B C17A C17C 108.2(5) . .
C17A C17B H17A 109.5 . .
C17A C17B H17B 109.5 . .
H17A C17B H17B 109.5 . .
C17A C17B H17C 109.5 . .
H17A C17B H17C 109.5 . .
H17B C17B H17C 109.5 . .
C17A C17C H17D 109.5 . .
C17A C17C H17E 109.5 . .
H17D C17C H17E 109.5 . .
C17A C17C H17F 109.5 . .
H17D C17C H17F 109.5 . .
H17E C17C H17F 109.5 . .
C17A C17D H17G 109.5 . .
C17A C17D H17H 109.5 . .
H17G C17D H17H 109.5 . .
C17A C17D H17I 109.5 . .
H17G C17D H17I 109.5 . .
H17H C17D H17I 109.5 . .
C17 C18 C13 123.5(5) . .
C17 C18 H18 118.3 . .
C13 C18 H18 118.3 . .
N20 C19 C15 124.0(5) . .
N20 C19 H19 118.0 . .
C15 C19 H19 118.0 . .
C19 N20 N21 116.9(5) . .
C19 N20 Dy2 127.6(4) . .
N21 N20 Dy2 115.4(3) . .
C23 N21 N20 114.9(4) . .
C23 N21 C21A 122.8(5) . .
N20 N21 C21A 121.6(4) . .
N21 C21A H21A 109.5 . .
N21 C21A H21B 109.5 . .
H21A C21A H21B 109.5 . .
N21 C21A H21C 109.5 . .
H21A C21A H21C 109.5 . .
H21B C21A H21C 109.5 . .
C23 N22 C30 103.4(4) . .
C23 N22 Dy2 117.7(3) . .
C30 N22 Dy2 132.7(3) . .
N22 C23 N24 114.4(5) . .
N22 C23 N21 123.8(5) . .
N24 C23 N21 121.8(5) . .
C23 N24 C25 107.0(5) . .
C23 N24 H24 126.5 . .
C25 N24 H24 126.5 . .
C26 C25 N24 131.0(5) . .
C26 C25 C30 122.9(5) . .
N24 C25 C30 106.0(5) . .
C27 C26 C25 116.5(5) . .
C27 C26 H26 121.7 . .
C25 C26 H26 121.7 . .
C26 C27 C28 120.7(5) . .
C26 C27 H27 119.6 . .
C28 C27 H27 119.6 . .
C27 C28 C29 122.1(6) . .
C27 C28 H28 118.9 . .
C29 C28 H28 118.9 . .
C30 C29 C28 117.1(6) . .
C30 C29 H29 121.5 . .
C28 C29 H29 121.5 . .
C29 C30 C25 120.5(5) . .
C29 C30 N22 130.3(5) . .
C25 C30 N22 109.1(5) . .
O1A N1A O3A 118.1(6) . .
O1A N1A O2A 121.3(6) . .
O3A N1A O2A 120.5(7) . .

loop_
_geom_bond_atom_site_label_1
_geom_bond_atom_site_label_2
_geom_bond_distance
_geom_bond_site_symmetry_2
Dy1 O14 2.329(3) 2_665
Dy1 O14 2.329(3) 3_565
Dy1 O14 2.329(3) .
Dy1 N1 2.488(4) .
Dy1 N1 2.488(4) 3_565
Dy1 N1 2.488(4) 2_665
Dy1 N11 2.659(4) .
Dy1 N11 2.659(4) 3_565
Dy1 N11 2.659(4) 2_665
Dy1 Dy2 3.5249(6) .
Dy2 O14 2.317(3) .
Dy2 O14 2.317(3) 2_665
Dy2 O14 2.317(3) 3_565
Dy2 N22 2.513(4) 2_665
Dy2 N22 2.513(4) 3_565
Dy2 N22 2.513(4) .
Dy2 N20 2.679(4) 3_565
Dy2 N20 2.679(4) .
Dy2 N20 2.679(4) 2_665
N1 C2 1.341(7) .
N1 C9 1.412(6) .
C2 N3 1.350(7) .
C2 N10 1.357(7) .
N3 C4 1.386(7) .
N3 H3 0.8800 .
C4 C9 1.395(7) .
C4 C5 1.395(7) .
C5 C6 1.357(8) .
C5 H5 0.9500 .
C6 C7 1.415(8) .
C6 H6 0.9500 .
C7 C8 1.387(7) .
C7 H7 0.9500 .
C8 C9 1.380(7) .
C8 H8 0.9500 .
N10 N11 1.393(6) .
N10 C10A 1.448(7) .
C10A H10A 0.9800 .
C10A H10B 0.9800 .
C10A H10C 0.9800 .
N11 C12 1.285(6) .
C12 C13 1.442(7) .
C12 H12 0.9500 .
C13 C18 1.398(7) .
C13 C14 1.412(7) .
C14 O14 1.315(6) .
C14 C15 1.399(7) .
C15 C16 1.396(7) .
C15 C19 1.447(7) .
C16 C17 1.389(7) .
C16 H16 0.9500 .
C17 C18 1.388(7) .
C17 C17A 1.532(7) .
C17A C17D 1.527(8) .
C17A C17B 1.535(7) .
C17A C17C 1.538(8) .
C17B H17A 0.9800 .
C17B H17B 0.9800 .
C17B H17C 0.9800 .
C17C H17D 0.9800 .
C17C H17E 0.9800 .
C17C H17F 0.9800 .
C17D H17G 0.9800 .
C17D H17H 0.9800 .
C17D H17I 0.9800 .
C18 H18 0.9500 .
C19 N20 1.289(6) .
C19 H19 0.9500 .
N20 N21 1.385(6) .
N21 C23 1.357(7) .
N21 C21A 1.466(7) .
C21A H21A 0.9800 .
C21A H21B 0.9800 .
C21A H21C 0.9800 .
N22 C23 1.329(7) .
N22 C30 1.426(7) .
C23 N24 1.336(7) .
N24 C25 1.388(6) .
N24 H24 0.8800 .
C25 C26 1.380(7) .
C25 C30 1.389(7) .
C26 C27 1.371(7) .
C26 H26 0.9500 .
C27 C28 1.387(8) .
C27 H27 0.9500 .
C28 C29 1.394(8) .
C28 H28 0.9500 .
C29 C30 1.355(7) .
C29 H29 0.9500 .
N1A O1A 1.192(7) .
N1A O3A 1.221(6) .
N1A O2A 1.252(6) .

loop_
_geom_hbond_atom_site_label_D
_geom_hbond_atom_site_label_H
_geom_hbond_atom_site_label_A
_geom_hbond_distance_DH
_geom_hbond_distance_HA
_geom_hbond_distance_DA
_geom_hbond_angle_DHA
_geom_hbond_site_symmetry_A
N3 H3 O3A 0.88 1.97 2.809(6) 158.8 3_565
C5 H5 O1A 0.95 2.60 3.360(8) 137.1 3_565
C10A H10A O3A 0.98 2.12 3.046(8) 156.6 3_565
C21A H21A O1A 0.98 2.46 3.256(7) 138.5 29
C21A H21A O2A 0.98 2.62 3.588(7) 170.5 29
N24 H24 O2A 0.88 1.92 2.775(6) 163.8 29

loop_
_geom_torsion_atom_site_label_1
_geom_torsion_atom_site_label_2
_geom_torsion_atom_site_label_3
_geom_torsion_atom_site_label_4
_geom_torsion
C9 N1 C2 N3 -1.3(6)
Dy1 N1 C2 N3 155.1(3)
C9 N1 C2 N10 178.8(5)
Dy1 N1 C2 N10 -24.8(7)
N1 C2 N3 C4 0.8(6)
N10 C2 N3 C4 -179.3(5)
C2 N3 C4 C9 0.0(6)
C2 N3 C4 C5 179.9(6)
N3 C4 C5 C6 -178.6(5)
C9 C4 C5 C6 1.2(8)
C4 C5 C6 C7 1.5(9)
C5 C6 C7 C8 -1.7(9)
C6 C7 C8 C9 -0.9(9)
C7 C8 C9 C4 3.5(8)
C7 C8 C9 N1 179.7(5)
N3 C4 C9 C8 176.1(5)
C5 C4 C9 C8 -3.8(8)
N3 C4 C9 N1 -0.8(6)
C5 C4 C9 N1 179.3(5)
C2 N1 C9 C8 -175.2(6)
Dy1 N1 C9 C8 33.7(8)
C2 N1 C9 C4 1.3(6)
Dy1 N1 C9 C4 -149.9(4)
N1 C2 N10 N11 5.2(8)
N3 C2 N10 N11 -174.7(5)
N1 C2 N10 C10A -165.9(6)
N3 C2 N10 C10A 14.2(9)
C2 N10 N11 C12 -163.4(5)
C10A N10 N11 C12 7.7(8)
C2 N10 N11 Dy1 15.3(5)
C10A N10 N11 Dy1 -173.7(5)
N10 N11 C12 C13 -174.1(5)
Dy1 N11 C12 C13 7.4(8)
N11 C12 C13 C18 -161.3(5)
N11 C12 C13 C14 23.7(8)
C18 C13 C14 O14 -178.9(5)
C12 C13 C14 O14 -3.9(8)
C18 C13 C14 C15 2.6(8)
C12 C13 C14 C15 177.7(5)
C15 C14 O14 Dy2 -57.9(6)
C13 C14 O14 Dy2 123.6(4)
C15 C14 O14 Dy1 120.8(5)
C13 C14 O14 Dy1 -57.7(6)
O14 C14 C15 C16 -178.8(5)
C13 C14 C15 C16 -0.3(8)
O14 C14 C15 C19 -2.3(8)
C13 C14 C15 C19 176.2(5)
C14 C15 C16 C17 -1.5(8)
C19 C15 C16 C17 -178.1(5)
C15 C16 C17 C18 0.7(8)
C15 C16 C17 C17A 177.8(5)
C18 C17 C17A C17D -168.0(5)
C16 C17 C17A C17D 15.1(8)
C18 C17 C17A C17B 72.0(7)
C16 C17 C17A C17B -104.9(6)
C18 C17 C17A C17C -46.1(7)
C16 C17 C17A C17C 136.9(5)
C16 C17 C18 C13 1.8(8)
C17A C17 C18 C13 -175.3(5)
C14 C13 C18 C17 -3.5(8)
C12 C13 C18 C17 -178.6(5)
C16 C15 C19 N20 -161.7(5)
C14 C15 C19 N20 21.7(8)
C15 C19 N20 N21 -174.7(5)
C15 C19 N20 Dy2 7.7(8)
C19 N20 N21 C23 -166.0(5)
Dy2 N20 N21 C23 11.9(5)
C19 N20 N21 C21A 4.2(7)
Dy2 N20 N21 C21A -177.9(4)
C30 N22 C23 N24 -0.8(6)
Dy2 N22 C23 N24 155.1(4)
C30 N22 C23 N21 178.4(5)
Dy2 N22 C23 N21 -25.7(7)
N20 N21 C23 N22 8.2(7)
C21A N21 C23 N22 -161.8(6)
N20 N21 C23 N24 -172.6(5)
C21A N21 C23 N24 17.3(8)
N22 C23 N24 C25 -0.3(6)
N21 C23 N24 C25 -179.5(5)
C23 N24 C25 C26 -178.6(6)
C23 N24 C25 C30 1.2(6)
N24 C25 C26 C27 -178.1(5)
C30 C25 C26 C27 2.1(8)
C25 C26 C27 C28 -0.7(8)
C26 C27 C28 C29 0.6(9)
C27 C28 C29 C30 -1.7(9)
C28 C29 C30 C25 3.1(8)
C28 C29 C30 N22 -178.9(5)
C26 C25 C30 C29 -3.4(9)
N24 C25 C30 C29 176.7(5)
C26 C25 C30 N22 178.1(5)
N24 C25 C30 N22 -1.7(6)
C23 N22 C30 C29 -176.7(6)
Dy2 N22 C30 C29 32.8(8)
C23 N22 C30 C25 1.5(6)
Dy2 N22 C30 C25 -149.0(4)
